data_7123579
loop_
_publ_author_name
'Zhu, Shifa'
'Zhang, Jiantao'
'Liao, Zhehui'
'Chen, Lianfen'
'Jiang, Huanfeng'

_publ_section_title
;
 Construction of polycyclic bridged indene derivatives by a tandem
 1,3-rearrangement/intramolecular Friedel-Crafts cyclization of propargyl
 acetates
;
_journal_name_full 'Chemical Communications'
_journal_paper_doi 10.1039/C9CC03715B
_journal_year 2019
_chemical_formula_moiety 'C31 H28 O6'
_chemical_formula_sum 'C31 H28 O6'
_chemical_formula_weight 496.53
_space_group_crystal_system monoclinic
_space_group_IT_number 14
_space_group_name_Hall '-P 2ybc'
_space_group_name_H-M_alt 'P 1 21/c 1'
_symmetry_space_group_name_Hall '-P 2ybc'
_symmetry_space_group_name_H-M 'P 1 21/c 1'
_atom_sites_solution_hydrogens geom
_atom_sites_solution_primary dual
_audit_creation_date 2018-12-26
_audit_creation_method
;
Olex2 1.2
(compiled 2018.05.29 svn.r3508 for OlexSys, GUI svn.r5506)
;
_audit_update_record
;
2019-03-26 deposited with the CCDC.    2019-05-30 downloaded from the CCDC.
;
_cell_angle_alpha 90
_cell_angle_beta 98.892(7)
_cell_angle_gamma 90
_cell_formula_units_Z 4
_cell_length_a 10.6945(8)
_cell_length_b 24.562(2)
_cell_length_c 9.9544(9)
_cell_measurement_reflns_used 2721
_cell_measurement_temperature 100.00(10)
_cell_measurement_theta_max 26.2190
_cell_measurement_theta_min 2.6460
_cell_volume 2583.4(4)
_computing_cell_refinement 'CrysAlisPro 1.171.38.43f (Rigaku OD, 2015)'
_computing_data_collection 'CrysAlisPro 1.171.38.43f (Rigaku OD, 2015)'
_computing_data_reduction 'CrysAlisPro 1.171.38.43f (Rigaku OD, 2015)'
_computing_molecular_graphics 'Olex2 (Dolomanov et al., 2009)'
_computing_publication_material 'Olex2 (Dolomanov et al., 2009)'
_computing_structure_refinement 'ShelXL (Sheldrick, 2015)'
_computing_structure_solution 'ShelXT (Sheldrick, 2015)'
_diffrn_ambient_environment N~2~
_diffrn_ambient_temperature 100.00(10)
_diffrn_detector 'CCD plate'
_diffrn_detector_area_resol_mean 5.2684
_diffrn_detector_type AtlasS2
_diffrn_measured_fraction_theta_full 1.000
_diffrn_measured_fraction_theta_max 1.000
_diffrn_measurement_details
;
List of Runs (angles in degrees, time in seconds):

  # Type    Start    End  Width  t~exp~   \w     \q     \k     \f   Frames
#--------------------------------------------------------------------------
  1  \w    -11.00  16.00   1.00    8.00    --  -11.59 -99.00-120.00   27
  2  \w    -24.00  83.00   1.00    8.00    --   11.74  19.00-180.00  107
  3  \w    -49.00  19.00   1.00    8.00    --   11.74 -77.00  30.00   68
;
_diffrn_measurement_device 'four-circle diffractometer'
_diffrn_measurement_device_type 'SuperNova, Dual, Cu at zero, AtlasS2'
_diffrn_measurement_method '\w scans'
_diffrn_orient_matrix_type 'CrysAlisPro convention (1999,Acta A55,543-557)'
_diffrn_orient_matrix_UB_11 0.0150504000
_diffrn_orient_matrix_UB_12 0.0083764000
_diffrn_orient_matrix_UB_13 0.0687884000
_diffrn_orient_matrix_UB_21 -0.0554358000
_diffrn_orient_matrix_UB_22 -0.0129718000
_diffrn_orient_matrix_UB_23 0.0149651000
_diffrn_orient_matrix_UB_31 0.0346183000
_diffrn_orient_matrix_UB_32 -0.0244399000
_diffrn_orient_matrix_UB_33 0.0156788000
_diffrn_radiation_monochromator mirror
_diffrn_radiation_probe x-ray
_diffrn_radiation_type MoK\a
_diffrn_radiation_wavelength 0.71073
_diffrn_reflns_av_R_equivalents 0.0569
_diffrn_reflns_av_unetI/netI 0.0780
_diffrn_reflns_Laue_measured_fraction_full 1.000
_diffrn_reflns_Laue_measured_fraction_max 1.000
_diffrn_reflns_limit_h_max 12
_diffrn_reflns_limit_h_min -12
_diffrn_reflns_limit_k_max 29
_diffrn_reflns_limit_k_min -25
_diffrn_reflns_limit_l_max 11
_diffrn_reflns_limit_l_min -9
_diffrn_reflns_number 11688
_diffrn_reflns_point_group_measured_fraction_full 1.000
_diffrn_reflns_point_group_measured_fraction_max 1.000
_diffrn_reflns_theta_full 24.995
_diffrn_reflns_theta_max 24.995
_diffrn_reflns_theta_min 2.098
_diffrn_source 'micro-focus sealed X-ray tube'
_diffrn_source_type 'SuperNova (Mo) X-ray Source'
_exptl_absorpt_coefficient_mu 0.088
_exptl_absorpt_correction_T_max 1.00000
_exptl_absorpt_correction_T_min 0.60153
_exptl_absorpt_correction_type multi-scan
_exptl_absorpt_process_details
;
CrysAlisPro 1.171.38.43f (Rigaku Oxford Diffraction, 2015)
Empirical absorption correction using spherical harmonics,
 implemented in SCALE3 ABSPACK scaling algorithm.
;
_exptl_crystal_colour colourless
_exptl_crystal_colour_primary colourless
_exptl_crystal_density_diffrn 1.277
_exptl_crystal_description block
_exptl_crystal_F_000 1048
_exptl_crystal_size_max 0.12
_exptl_crystal_size_mid 0.11
_exptl_crystal_size_min 0.1
_refine_diff_density_max 0.232
_refine_diff_density_min -0.226
_refine_diff_density_rms 0.052
_refine_ls_extinction_method none
_refine_ls_goodness_of_fit_ref 1.056
_refine_ls_hydrogen_treatment constr
_refine_ls_matrix_type full
_refine_ls_number_parameters 337
_refine_ls_number_reflns 4545
_refine_ls_number_restraints 0
_refine_ls_restrained_S_all 1.056
_refine_ls_R_factor_all 0.0895
_refine_ls_R_factor_gt 0.0576
_refine_ls_shift/su_max 0.000
_refine_ls_shift/su_mean 0.000
_refine_ls_structure_factor_coef Fsqd
_refine_ls_weighting_details 'w=1/[\s^2^(Fo^2^)+(0.0508P)^2^+0.2999P] where P=(Fo^2^+2Fc^2^)/3'
_refine_ls_weighting_scheme calc
_refine_ls_wR_factor_gt 0.1177
_refine_ls_wR_factor_ref 0.1321
_reflns_Friedel_coverage 0.000
_reflns_number_gt 3259
_reflns_number_total 4545
_reflns_threshold_expression 'I > 2\s(I)'
_cod_data_source_file c9cc03715b2.cif
_cod_data_source_block zjt-3
_cod_database_code 7123579
_shelx_shelxl_version_number 2018/3
_shelx_space_group_comment
;
The symmetry employed for this shelxl refinement is uniquely defined
by the following loop, which should always be used as a source of
symmetry information in preference to the above space-group names.
They are only intended as comments.
;
_reflns_odcompleteness_completeness 99.94
_reflns_odcompleteness_iscentric 1
_reflns_odcompleteness_theta 26.32
_olex2_refinement_description
;
1. Fixed Uiso
 At 1.2 times of:
  All C(H) groups, All C(H,H) groups
 At 1.5 times of:
  All C(H,H,H) groups, All O(H) groups
2.a Ternary CH refined with riding coordinates:
 C7(H7), C10(H10)
2.b Secondary CH2 refined with riding coordinates:
 C11(H11A,H11B)
2.c Aromatic/amide H refined with riding coordinates:
 C23(H23), C25(H25), C24(H24), C31(H31), C27(H27), C30(H30), C29(H29),
 C28(H28), C3(H3), C22(H22), C6(H6), C5(H5), C18(H18), C4(H4), C21(H21),
 C20(H20), C19(H19)
2.d Idealised Me refined as rotating group:
 C14(H14A,H14B,H14C), C16(H16A,H16B,H16C)
2.e Idealised tetrahedral OH refined as rotating group:
 O1(H1)
;
_olex2_submission_special_instructions 'No special instructions were received'
_oxdiff_exptl_absorpt_empirical_details
;
Empirical correction (ABSPACK) includes:
- Absorption correction using spherical harmonics
- Frame scaling
- Detector area scaling
;
_oxdiff_exptl_absorpt_empirical_full_max 1.453
_oxdiff_exptl_absorpt_empirical_full_min 0.543

loop_
_space_group_symop_operation_xyz
'x, y, z'
'-x, y+1/2, -z+1/2'
'-x, -y, -z'
'x, -y-1/2, z-1/2'

loop_
_atom_site_label
_atom_site_type_symbol
_atom_site_fract_x
_atom_site_fract_y
_atom_site_fract_z
_atom_site_U_iso_or_equiv
_atom_site_adp_type
_atom_site_occupancy
_atom_site_site_symmetry_order
_atom_site_calc_flag
_atom_site_refinement_flags_posn
O2 O 0.33425(13) 0.52577(6) 0.49465(16) 0.0193(4) Uani 1 1 d .
O1 O 0.51238(13) 0.53654(7) 0.65380(16) 0.0210(4) Uani 1 1 d .
H1 H 0.564649 0.524480 0.609358 0.032 Uiso 1 1 calc GR
O4 O -0.05160(13) 0.55224(7) 0.32356(18) 0.0257(4) Uani 1 1 d .
O3 O 0.00400(14) 0.64011(7) 0.34310(18) 0.0246(4) Uani 1 1 d .
O6 O 0.16005(16) 0.55173(7) 0.11304(17) 0.0297(5) Uani 1 1 d .
O5 O 0.18409(16) 0.48087(7) 0.25603(19) 0.0310(5) Uani 1 1 d .
C23 C 0.5756(2) 0.63400(10) 0.5020(2) 0.0194(6) Uani 1 1 d .
H23 H 0.597974 0.655959 0.433345 0.023 Uiso 1 1 calc R
C13 C 0.0323(2) 0.59336(10) 0.3369(2) 0.0178(6) Uani 1 1 d .
C25 C 0.74190(19) 0.67793(10) 0.6635(3) 0.0199(6) Uani 1 1 d .
H25 H 0.750778 0.702868 0.595346 0.024 Uiso 1 1 calc R
C26 C 0.82252(19) 0.68514(10) 0.7949(2) 0.0178(6) Uani 1 1 d .
C24 C 0.65645(19) 0.63832(10) 0.6336(2) 0.0191(6) Uani 1 1 d .
H24 H 0.648156 0.612380 0.699742 0.023 Uiso 1 1 calc R
C9 C 0.4729(2) 0.60243(9) 0.4666(2) 0.0173(6) Uani 1 1 d .
C11 C 0.25490(19) 0.62010(10) 0.3253(3) 0.0182(5) Uani 1 1 d .
H11A H 0.251546 0.646402 0.397332 0.022 Uiso 1 1 calc R
H11B H 0.222783 0.637770 0.239735 0.022 Uiso 1 1 calc R
C15 C 0.17182(19) 0.52852(10) 0.2362(3) 0.0196(6) Uani 1 1 d .
C31 C 0.8539(2) 0.64194(10) 0.8829(2) 0.0198(6) Uani 1 1 d .
H31 H 0.822830 0.607409 0.858322 0.024 Uiso 1 1 calc R
C17 C 0.4533(2) 0.63950(10) 0.2263(2) 0.0205(6) Uani 1 1 d .
C7 C 0.20579(19) 0.54442(10) 0.4852(2) 0.0179(6) Uani 1 1 d .
H7 H 0.149188 0.513830 0.495409 0.022 Uiso 1 1 calc R
C8 C 0.41996(19) 0.56540(10) 0.5685(2) 0.0169(6) Uani 1 1 d .
C27 C 0.8712(2) 0.73647(11) 0.8343(3) 0.0225(6) Uani 1 1 d .
H27 H 0.851504 0.766122 0.776799 0.027 Uiso 1 1 calc R
C12 C 0.16763(19) 0.57196(9) 0.3458(2) 0.0166(5) Uani 1 1 d .
C1 C 0.2100(2) 0.58301(10) 0.6026(2) 0.0197(6) Uani 1 1 d .
C30 C 0.9304(2) 0.64912(10) 1.0063(3) 0.0207(6) Uani 1 1 d .
H30 H 0.950157 0.619588 1.064139 0.025 Uiso 1 1 calc R
C2 C 0.3351(2) 0.59566(10) 0.6503(2) 0.0179(6) Uani 1 1 d .
C29 C 0.9778(2) 0.70001(10) 1.0442(3) 0.0244(6) Uani 1 1 d .
H29 H 1.029202 0.704901 1.127564 0.029 Uiso 1 1 calc R
C28 C 0.9485(2) 0.74363(10) 0.9577(3) 0.0237(6) Uani 1 1 d .
H28 H 0.980819 0.777949 0.982579 0.028 Uiso 1 1 calc R
C3 C 0.3675(2) 0.63233(10) 0.7546(3) 0.0227(6) Uani 1 1 d .
H3 H 0.451801 0.640805 0.785240 0.027 Uiso 1 1 calc R
C10 C 0.39507(19) 0.60394(10) 0.3244(2) 0.0185(6) Uani 1 1 d .
H10 H 0.394248 0.566733 0.288730 0.022 Uiso 1 1 calc R
C22 C 0.5291(2) 0.61509(12) 0.1409(2) 0.0266(6) Uani 1 1 d .
H22 H 0.542336 0.577668 0.145458 0.032 Uiso 1 1 calc R
C6 C 0.1140(2) 0.60742(11) 0.6609(3) 0.0243(6) Uani 1 1 d .
H6 H 0.029673 0.598988 0.630224 0.029 Uiso 1 1 calc R
C5 C 0.1459(2) 0.64429(11) 0.7649(3) 0.0277(6) Uani 1 1 d .
H5 H 0.082357 0.661336 0.803416 0.033 Uiso 1 1 calc R
C18 C 0.4344(2) 0.69517(11) 0.2165(3) 0.0270(6) Uani 1 1 d .
H18 H 0.384488 0.712203 0.272605 0.032 Uiso 1 1 calc R
C4 C 0.2716(2) 0.65629(11) 0.8129(3) 0.0289(7) Uani 1 1 d .
H4 H 0.291638 0.680597 0.884592 0.035 Uiso 1 1 calc R
C21 C 0.5848(2) 0.64571(14) 0.0501(3) 0.0349(7) Uani 1 1 d .
H21 H 0.635917 0.628960 -0.005244 0.042 Uiso 1 1 calc R
C14 C -0.1828(2) 0.56938(11) 0.3150(3) 0.0331(7) Uani 1 1 d .
H14A H -0.201390 0.596475 0.245291 0.050 Uiso 1 1 calc GR
H14B H -0.196063 0.584405 0.400716 0.050 Uiso 1 1 calc GR
H14C H -0.237422 0.538574 0.293419 0.050 Uiso 1 1 calc GR
C20 C 0.5646(2) 0.70103(14) 0.0413(3) 0.0398(8) Uani 1 1 d .
H20 H 0.601761 0.721636 -0.020240 0.048 Uiso 1 1 calc R
C19 C 0.4890(2) 0.72594(13) 0.1240(3) 0.0362(7) Uani 1 1 d .
H19 H 0.474789 0.763274 0.117645 0.043 Uiso 1 1 calc R
C16 C 0.1743(3) 0.51549(13) 0.0024(3) 0.0471(8) Uani 1 1 d .
H16A H 0.161131 0.535365 -0.081659 0.071 Uiso 1 1 calc GR
H16B H 0.113117 0.486695 -0.001413 0.071 Uiso 1 1 calc GR
H16C H 0.257965 0.500300 0.016589 0.071 Uiso 1 1 calc GR

loop_
_atom_site_aniso_label
_atom_site_aniso_U_11
_atom_site_aniso_U_22
_atom_site_aniso_U_33
_atom_site_aniso_U_23
_atom_site_aniso_U_13
_atom_site_aniso_U_12
O2 0.0146(8) 0.0215(9) 0.0208(10) -0.0007(8) -0.0001(7) 0.0012(7)
O1 0.0156(8) 0.0290(10) 0.0179(10) 0.0046(8) 0.0009(7) 0.0042(7)
O4 0.0146(8) 0.0285(10) 0.0334(11) 0.0060(9) 0.0020(7) -0.0004(8)
O3 0.0205(9) 0.0241(10) 0.0288(11) 0.0001(9) 0.0025(7) 0.0058(8)
O6 0.0423(10) 0.0310(11) 0.0149(10) -0.0029(9) 0.0018(8) 0.0032(9)
O5 0.0401(10) 0.0223(10) 0.0282(11) -0.0031(9) -0.0025(8) 0.0026(9)
C23 0.0165(12) 0.0256(14) 0.0172(14) 0.0029(12) 0.0059(10) 0.0045(11)
C13 0.0185(12) 0.0248(15) 0.0095(13) 0.0023(12) 0.0001(9) -0.0045(12)
C25 0.0159(12) 0.0251(14) 0.0197(14) 0.0029(12) 0.0057(10) 0.0018(11)
C26 0.0107(11) 0.0273(14) 0.0161(13) -0.0007(12) 0.0043(9) 0.0006(10)
C24 0.0153(12) 0.0270(14) 0.0153(14) 0.0011(12) 0.0038(10) 0.0029(11)
C9 0.0156(11) 0.0227(13) 0.0142(13) -0.0012(11) 0.0040(9) 0.0046(11)
C11 0.0178(12) 0.0217(13) 0.0147(13) 0.0013(12) 0.0013(9) -0.0003(10)
C15 0.0132(11) 0.0237(15) 0.0211(15) 0.0002(13) -0.0003(10) 0.0007(11)
C31 0.0154(12) 0.0238(14) 0.0211(14) -0.0008(12) 0.0056(10) -0.0019(11)
C17 0.0143(11) 0.0327(15) 0.0134(14) -0.0021(12) -0.0015(10) -0.0058(11)
C7 0.0113(11) 0.0229(13) 0.0193(14) 0.0020(12) 0.0015(9) 0.0000(10)
C8 0.0140(11) 0.0215(13) 0.0142(13) 0.0028(12) -0.0013(9) -0.0005(10)
C27 0.0194(12) 0.0276(15) 0.0210(15) 0.0017(12) 0.0045(10) 0.0002(11)
C12 0.0137(11) 0.0204(13) 0.0149(13) 0.0013(11) 0.0000(9) 0.0002(10)
C1 0.0194(12) 0.0253(14) 0.0139(14) 0.0067(12) 0.0010(10) 0.0016(11)
C30 0.0195(12) 0.0271(15) 0.0165(14) 0.0024(12) 0.0060(10) 0.0011(11)
C2 0.0164(12) 0.0225(13) 0.0151(14) 0.0045(12) 0.0032(10) 0.0008(11)
C29 0.0230(13) 0.0350(16) 0.0149(14) -0.0029(13) 0.0022(10) 0.0008(12)
C28 0.0242(13) 0.0233(14) 0.0245(15) -0.0043(13) 0.0063(11) -0.0059(11)
C3 0.0159(12) 0.0346(15) 0.0172(14) 0.0012(13) 0.0012(10) -0.0048(11)
C10 0.0151(11) 0.0237(14) 0.0168(14) -0.0017(12) 0.0022(9) 0.0003(11)
C22 0.0164(12) 0.0469(17) 0.0160(14) 0.0005(14) 0.0006(10) -0.0003(12)
C6 0.0158(12) 0.0400(17) 0.0176(14) 0.0047(13) 0.0046(10) 0.0012(12)
C5 0.0251(14) 0.0423(17) 0.0173(15) -0.0039(14) 0.0084(11) 0.0042(13)
C18 0.0277(13) 0.0335(16) 0.0200(15) -0.0002(13) 0.0045(11) -0.0099(12)
C4 0.0245(13) 0.0417(17) 0.0211(15) -0.0075(14) 0.0058(11) 0.0011(12)
C21 0.0174(13) 0.068(2) 0.0202(16) 0.0001(16) 0.0050(11) -0.0056(14)
C14 0.0129(12) 0.0427(17) 0.0433(19) 0.0135(16) 0.0031(11) 0.0016(12)
C20 0.0325(15) 0.070(2) 0.0172(15) 0.0037(17) 0.0036(12) -0.0260(16)
C19 0.0396(16) 0.0407(18) 0.0270(17) 0.0050(15) 0.0012(13) -0.0169(14)
C16 0.078(2) 0.0448(19) 0.0189(17) -0.0094(15) 0.0093(15) 0.0060(17)

loop_
_atom_type_symbol
_atom_type_description
_atom_type_scat_dispersion_real
_atom_type_scat_dispersion_imag
_atom_type_scat_source
C C 0.0033 0.0016 'International Tables Vol C Tables 4.2.6.8 and 6.1.1.4'
H H 0.0000 0.0000 'International Tables Vol C Tables 4.2.6.8 and 6.1.1.4'
O O 0.0106 0.0060 'International Tables Vol C Tables 4.2.6.8 and 6.1.1.4'

loop_
_geom_angle_atom_site_label_1
_geom_angle_atom_site_label_2
_geom_angle_atom_site_label_3
_geom_angle
C7 O2 C8 109.93(16)
C8 O1 H1 109.5
C13 O4 C14 114.28(19)
C15 O6 C16 115.5(2)
C24 C23 H23 115.7
C9 C23 H23 115.7
C9 C23 C24 128.6(2)
O4 C13 C12 111.0(2)
O3 C13 O4 124.0(2)
O3 C13 C12 125.0(2)
C26 C25 H25 117.4
C24 C25 H25 117.4
C24 C25 C26 125.2(2)
C31 C26 C25 121.7(2)
C31 C26 C27 118.1(2)
C27 C26 C25 120.2(2)
C23 C24 H24 118.6
C25 C24 C23 122.9(2)
C25 C24 H24 118.6
C23 C9 C8 122.6(2)
C23 C9 C10 122.3(2)
C10 C9 C8 115.00(19)
H11A C11 H11B 107.6
C12 C11 H11A 108.7
C12 C11 H11B 108.7
C12 C11 C10 114.22(19)
C10 C11 H11A 108.7
C10 C11 H11B 108.7
O6 C15 C12 110.3(2)
O5 C15 O6 124.2(2)
O5 C15 C12 125.5(2)
C26 C31 H31 119.4
C30 C31 C26 121.3(2)
C30 C31 H31 119.4
C22 C17 C10 118.7(2)
C18 C17 C10 123.1(2)
C18 C17 C22 118.2(2)
O2 C7 H7 110.4
O2 C7 C12 108.45(18)
O2 C7 C1 103.70(17)
C12 C7 H7 110.4
C1 C7 H7 110.4
C1 C7 C12 113.33(19)
O2 C8 C9 109.32(18)
O2 C8 C2 102.58(16)
O1 C8 O2 107.43(17)
O1 C8 C9 113.88(17)
O1 C8 C2 110.56(19)
C2 C8 C9 112.33(19)
C26 C27 H27 119.7
C28 C27 C26 120.7(2)
C28 C27 H27 119.7
C13 C12 C11 108.42(18)
C13 C12 C15 109.24(18)
C13 C12 C7 108.66(19)
C11 C12 C7 112.04(18)
C15 C12 C11 110.79(19)
C15 C12 C7 107.63(19)
C2 C1 C7 108.7(2)
C2 C1 C6 119.8(2)
C6 C1 C7 131.5(2)
C31 C30 H30 119.9
C31 C30 C29 120.1(2)
C29 C30 H30 119.9
C1 C2 C8 109.6(2)
C3 C2 C8 128.90(19)
C3 C2 C1 121.5(2)
C30 C29 H29 120.2
C30 C29 C28 119.7(2)
C28 C29 H29 120.2
C27 C28 H28 119.9
C29 C28 C27 120.2(2)
C29 C28 H28 119.9
C2 C3 H3 120.7
C2 C3 C4 118.5(2)
C4 C3 H3 120.7
C9 C10 C11 112.93(19)
C9 C10 H10 106.6
C11 C10 H10 106.6
C17 C10 C9 113.09(18)
C17 C10 C11 110.48(19)
C17 C10 H10 106.6
C17 C22 H22 119.5
C21 C22 C17 121.0(3)
C21 C22 H22 119.5
C1 C6 H6 120.5
C5 C6 C1 118.9(2)
C5 C6 H6 120.5
C6 C5 H5 119.6
C4 C5 C6 120.8(2)
C4 C5 H5 119.6
C17 C18 H18 119.5
C19 C18 C17 120.9(3)
C19 C18 H18 119.5
C3 C4 H4 119.8
C5 C4 C3 120.4(2)
C5 C4 H4 119.8
C22 C21 H21 120.0
C20 C21 C22 120.0(3)
C20 C21 H21 120.0
O4 C14 H14A 109.5
O4 C14 H14B 109.5
O4 C14 H14C 109.5
H14A C14 H14B 109.5
H14A C14 H14C 109.5
H14B C14 H14C 109.5
C21 C20 H20 120.0
C21 C20 C19 120.0(3)
C19 C20 H20 120.0
C18 C19 H19 120.0
C20 C19 C18 119.9(3)
C20 C19 H19 120.0
O6 C16 H16A 109.5
O6 C16 H16B 109.5
O6 C16 H16C 109.5
H16A C16 H16B 109.5
H16A C16 H16C 109.5
H16B C16 H16C 109.5

loop_
_geom_bond_atom_site_label_1
_geom_bond_atom_site_label_2
_geom_bond_distance
O2 C7 1.437(3)
O2 C8 1.456(3)
O1 H1 0.8200
O1 C8 1.393(3)
O4 C13 1.343(3)
O4 C14 1.454(3)
O3 C13 1.191(3)
O6 C15 1.340(3)
O6 C16 1.442(3)
O5 C15 1.191(3)
C23 H23 0.9300
C23 C24 1.458(3)
C23 C9 1.346(3)
C13 C12 1.530(3)
C25 H25 0.9300
C25 C26 1.461(3)
C25 C24 1.336(3)
C26 C31 1.384(3)
C26 C27 1.397(3)
C24 H24 0.9300
C9 C8 1.534(3)
C9 C10 1.528(3)
C11 H11A 0.9700
C11 H11B 0.9700
C11 C12 1.540(3)
C11 C10 1.552(3)
C15 C12 1.532(3)
C31 H31 0.9300
C31 C30 1.377(3)
C17 C10 1.514(3)
C17 C22 1.397(3)
C17 C18 1.383(3)
C7 H7 0.9800
C7 C12 1.540(3)
C7 C1 1.500(3)
C8 C2 1.506(3)
C27 H27 0.9300
C27 C28 1.382(3)
C1 C2 1.383(3)
C1 C6 1.391(3)
C30 H30 0.9300
C30 C29 1.379(3)
C2 C3 1.378(3)
C29 H29 0.9300
C29 C28 1.380(3)
C28 H28 0.9300
C3 H3 0.9300
C3 C4 1.384(3)
C10 H10 0.9800
C22 H22 0.9300
C22 C21 1.380(4)
C6 H6 0.9300
C6 C5 1.378(3)
C5 H5 0.9300
C5 C4 1.387(3)
C18 H18 0.9300
C18 C19 1.388(4)
C4 H4 0.9300
C21 H21 0.9300
C21 C20 1.377(4)
C14 H14A 0.9600
C14 H14B 0.9600
C14 H14C 0.9600
C20 H20 0.9300
C20 C19 1.382(4)
C19 H19 0.9300
C16 H16A 0.9600
C16 H16B 0.9600
C16 H16C 0.9600
